data_7002494
loop_
_publ_author_name
'Siemeling, Ulrich'
'Bruhn, Clemens'
'Bretthauer, Frauke'
'Borg, Marta'
'Tr\"ager, Frank'
'Vogel, Florian'
'Azzam, Waleed'
'Badin, Mihaela'
'Strunskus, Thomas'
'W\"oll, Christof'

_publ_section_title
;
 Photoresponsive SAMs on gold fabricated from azobenzene-functionalised
 asparagusic acid derivatives
;
_journal_issue 40
_journal_name_full 'Dalton Transactions'
_journal_page_first 8593
_journal_page_last 8604
_journal_paper_doi 10.1039/b905025f
_journal_year 2009
_chemical_formula_moiety 'C16 H14 N2 O2 S2'
_chemical_formula_sum 'C16 H14 N2 O2 S2'
_chemical_formula_weight 330.41
_chemical_name_systematic
;
?
;
_space_group_IT_number 14
_symmetry_cell_setting monoclinic
_symmetry_space_group_name_Hall '-P 2yab'
_symmetry_space_group_name_H-M 'P 1 21/a 1'
_atom_sites_solution_hydrogens geom
_atom_sites_solution_primary direct
_atom_sites_solution_secondary difmap
_audit_creation_method SHELXL-97
_cell_angle_alpha 90.00
_cell_angle_beta 91.690(10)
_cell_angle_gamma 90.00
_cell_formula_units_Z 4
_cell_length_a 11.1961(13)
_cell_length_b 5.0195(3)
_cell_length_c 26.472(3)
_cell_measurement_reflns_used 7545
_cell_measurement_temperature 153(2)
_cell_measurement_theta_max 26.09
_cell_measurement_theta_min 2.00
_cell_volume 1487.0(3)
_computing_structure_refinement 'SHELXL-97 (Sheldrick, 1997)'
_computing_structure_solution 'SHELXS-97 (Sheldrick, 1990)'
_diffrn_ambient_temperature 153(2)
_diffrn_detector 'image plate (34 cm diameter)'
_diffrn_detector_area_resol_mean 6.67
_diffrn_detector_type STOE
_diffrn_measured_fraction_theta_full 0.997
_diffrn_measured_fraction_theta_max 0.997
_diffrn_measurement_details ' 148 frames, detector distance = 130 mm'
_diffrn_measurement_device '2-circle goniometer'
_diffrn_measurement_device_type 'STOE IPDS 2'
_diffrn_measurement_method 'rotation method'
_diffrn_radiation_collimation '0.5 mm diameter, multiple pinhole'
_diffrn_radiation_monochromator 'plane graphite'
_diffrn_radiation_polarisn_norm 0
_diffrn_radiation_type 'Mo K\a'
_diffrn_radiation_wavelength 0.71073
_diffrn_reflns_av_R_equivalents 0.0591
_diffrn_reflns_av_sigmaI/netI 0.0426
_diffrn_reflns_limit_h_max 13
_diffrn_reflns_limit_h_min -13
_diffrn_reflns_limit_k_max 5
_diffrn_reflns_limit_k_min -5
_diffrn_reflns_limit_l_max 30
_diffrn_reflns_limit_l_min -31
_diffrn_reflns_number 7146
_diffrn_reflns_theta_full 25.00
_diffrn_reflns_theta_max 25.00
_diffrn_reflns_theta_min 1.54
_diffrn_source 'sealed X-ray tube, 12 x 0.4 mm long-fine focus'
_diffrn_source_current 30
_diffrn_source_power 1.50
_diffrn_source_voltage 50
_diffrn_standards_decay_% 0
_exptl_absorpt_coefficient_mu 0.366
_exptl_absorpt_correction_T_max 0.9689
_exptl_absorpt_correction_T_min 0.8538
_exptl_absorpt_correction_type integration
_exptl_absorpt_process_details 'X-red ver. 1.31 (Stoe & Cie. 2003)'
_exptl_crystal_colour orange
_exptl_crystal_density_diffrn 1.476
_exptl_crystal_density_method 'not measured'
_exptl_crystal_description needle
_exptl_crystal_F_000 688
_exptl_crystal_size_max 0.590
_exptl_crystal_size_mid 0.195
_exptl_crystal_size_min 0.071
_refine_diff_density_max 0.346
_refine_diff_density_min -0.401
_refine_diff_density_rms 0.073
_refine_ls_extinction_method none
_refine_ls_goodness_of_fit_ref 1.135
_refine_ls_hydrogen_treatment constr
_refine_ls_matrix_type full
_refine_ls_number_parameters 199
_refine_ls_number_reflns 2605
_refine_ls_number_restraints 0
_refine_ls_restrained_S_all 1.135
_refine_ls_R_factor_all 0.0476
_refine_ls_R_factor_gt 0.0315
_refine_ls_shift/su_max 0.000
_refine_ls_shift/su_mean 0.000
_refine_ls_structure_factor_coef Fsqd
_refine_ls_weighting_details 'calc w=1/[\s^2^(Fo^2^)+(0.0448P)^2^+0.8068P] where P=(Fo^2^+2Fc^2^)/3'
_refine_ls_weighting_scheme calc
_refine_ls_wR_factor_gt 0.0756
_refine_ls_wR_factor_ref 0.1063
_reflns_number_gt 1999
_reflns_number_total 2605
_reflns_threshold_expression >2sigma(I)
_cod_data_source_file b905025f.txt
_cod_data_source_block i0097
_cod_original_cell_volume 1487.1(3)
_cod_original_sg_symbol_H-M 'P 21/a'
_cod_database_code 7002494

loop_
_symmetry_equiv_pos_as_xyz
'x, y, z'
'-x+1/2, y+1/2, -z'
'-x, -y, -z'
'x-1/2, -y-1/2, z'

loop_
_atom_site_label
_atom_site_type_symbol
_atom_site_fract_x
_atom_site_fract_y
_atom_site_fract_z
_atom_site_U_iso_or_equiv
_atom_site_adp_type
_atom_site_occupancy
_atom_site_symmetry_multiplicity
_atom_site_calc_flag
_atom_site_refinement_flags
_atom_site_disorder_assembly
_atom_site_disorder_group
C1 C 0.1445(2) 0.7948(5) 0.34301(9) 0.0270(5) Uani 1 1 d . . .
C2 C 0.1528(2) 1.0278(5) 0.37884(10) 0.0288(6) Uani 1 1 d . . .
H2 H 0.1443 1.1949 0.3585 0.035 Uiso 1 1 calc R . .
C3 C 0.0530(2) 1.0224(5) 0.41651(10) 0.0309(6) Uani 1 1 d . . .
H3A H -0.0239 0.9797 0.3989 0.037 Uiso 1 1 calc R . .
H3B H 0.0456 1.1990 0.4328 0.037 Uiso 1 1 calc R . .
C4 C 0.2715(2) 1.0411(5) 0.40848(10) 0.0324(6) Uani 1 1 d . . .
H4A H 0.2792 1.2139 0.4263 0.039 Uiso 1 1 calc R . .
H4B H 0.3389 1.0229 0.3853 0.039 Uiso 1 1 calc R . .
C5 C 0.2542(2) 0.5845(5) 0.27806(9) 0.0294(6) Uani 1 1 d . . .
C6 C 0.1731(2) 0.5785(5) 0.23773(10) 0.0312(6) Uani 1 1 d . . .
H6 H 0.1077 0.6991 0.2361 0.037 Uiso 1 1 calc R . .
C7 C 0.1888(2) 0.3937(5) 0.19977(9) 0.0302(6) Uani 1 1 d . . .
H7 H 0.1329 0.3851 0.1721 0.036 Uiso 1 1 calc R . .
C8 C 0.2856(2) 0.2203(5) 0.20172(10) 0.0272(5) Uani 1 1 d . . .
C9 C 0.3666(2) 0.2284(6) 0.24266(10) 0.0341(6) Uani 1 1 d . . .
H9 H 0.4325 0.1091 0.2443 0.041 Uiso 1 1 calc R . .
C10 C 0.3505(2) 0.4113(6) 0.28101(10) 0.0359(6) Uani 1 1 d . . .
H10A H 0.4052 0.4180 0.3091 0.043 Uiso 1 1 calc R . .
C11 C 0.3931(2) -0.2816(5) 0.11952(9) 0.0265(5) Uani 1 1 d . . .
C12 C 0.3032(2) -0.3236(5) 0.08266(10) 0.0314(6) Uani 1 1 d . . .
H12 H 0.2318 -0.2211 0.0828 0.038 Uiso 1 1 calc R . .
C13 C 0.3188(2) -0.5150(6) 0.04605(10) 0.0339(6) Uani 1 1 d . . .
H13 H 0.2574 -0.5450 0.0211 0.041 Uiso 1 1 calc R . .
C14 C 0.4231(2) -0.6642(5) 0.04518(10) 0.0333(6) Uani 1 1 d . . .
H14 H 0.4332 -0.7952 0.0198 0.040 Uiso 1 1 calc R . .
C15 C 0.5122(2) -0.6213(5) 0.08141(10) 0.0344(6) Uani 1 1 d . . .
H15 H 0.5840 -0.7219 0.0808 0.041 Uiso 1 1 calc R . .
C16 C 0.4972(2) -0.4317(5) 0.11878(10) 0.0307(6) Uani 1 1 d . . .
H16 H 0.5582 -0.4045 0.1439 0.037 Uiso 1 1 calc R . .
N1 N 0.29215(17) 0.0377(4) 0.16027(8) 0.0291(5) Uani 1 1 d . . .
N2 N 0.38766(17) -0.0941(4) 0.16018(8) 0.0299(5) Uani 1 1 d . . .
O1 O 0.24694(15) 0.7759(4) 0.31619(7) 0.0342(4) Uani 1 1 d . . .
O2 O 0.06124(15) 0.6463(4) 0.33685(7) 0.0330(4) Uani 1 1 d . . .
S1 S 0.08828(5) 0.76938(14) 0.46420(2) 0.0321(2) Uani 1 1 d . . .
S2 S 0.27297(5) 0.76876(14) 0.45371(3) 0.0333(2) Uani 1 1 d . . .

loop_
_atom_site_aniso_label
_atom_site_aniso_U_11
_atom_site_aniso_U_22
_atom_site_aniso_U_33
_atom_site_aniso_U_23
_atom_site_aniso_U_13
_atom_site_aniso_U_12
C1 0.0279(12) 0.0283(13) 0.0250(13) 0.0007(11) 0.0041(10) 0.0016(10)
C2 0.0350(12) 0.0206(12) 0.0311(14) 0.0020(11) 0.0065(11) 0.0008(10)
C3 0.0343(13) 0.0277(13) 0.0310(15) -0.0049(11) 0.0060(11) 0.0058(11)
C4 0.0355(13) 0.0265(13) 0.0356(15) -0.0045(12) 0.0086(11) -0.0054(11)
C5 0.0312(12) 0.0324(14) 0.0251(14) -0.0060(11) 0.0094(10) -0.0088(11)
C6 0.0323(12) 0.0303(14) 0.0311(14) -0.0025(12) 0.0054(11) -0.0001(11)
C7 0.0323(13) 0.0321(14) 0.0262(14) 0.0014(11) 0.0017(10) -0.0018(11)
C8 0.0289(12) 0.0282(13) 0.0248(13) -0.0027(11) 0.0058(10) -0.0055(10)
C9 0.0288(12) 0.0402(16) 0.0334(15) -0.0063(13) 0.0036(11) 0.0012(11)
C10 0.0293(12) 0.0467(17) 0.0316(15) -0.0077(13) -0.0002(11) -0.0018(12)
C11 0.0298(12) 0.0267(13) 0.0232(13) -0.0008(10) 0.0044(10) -0.0027(10)
C12 0.0306(12) 0.0334(14) 0.0303(15) -0.0024(12) 0.0025(11) 0.0031(11)
C13 0.0379(14) 0.0359(15) 0.0277(14) -0.0025(12) -0.0016(11) -0.0001(12)
C14 0.0427(15) 0.0291(14) 0.0286(15) -0.0038(11) 0.0089(11) -0.0013(11)
C15 0.0331(13) 0.0320(15) 0.0383(16) -0.0011(12) 0.0071(12) 0.0045(11)
C16 0.0317(12) 0.0336(15) 0.0270(14) 0.0007(12) 0.0016(10) -0.0011(11)
N1 0.0293(10) 0.0292(11) 0.0292(12) -0.0015(10) 0.0054(9) -0.0015(9)
N2 0.0290(11) 0.0314(12) 0.0294(12) -0.0026(10) 0.0043(9) -0.0008(9)
O1 0.0343(9) 0.0388(11) 0.0302(10) -0.0132(8) 0.0111(8) -0.0085(8)
O2 0.0317(9) 0.0338(10) 0.0338(10) -0.0070(8) 0.0057(8) -0.0063(8)
S1 0.0317(3) 0.0342(4) 0.0305(4) 0.0036(3) 0.0044(3) -0.0028(3)
S2 0.0315(3) 0.0329(4) 0.0356(4) 0.0001(3) 0.0030(3) 0.0055(3)

loop_
_atom_type_symbol
_atom_type_description
_atom_type_scat_dispersion_real
_atom_type_scat_dispersion_imag
_atom_type_scat_source
C C 0.0033 0.0016 'International Tables Vol C Tables 4.2.6.8 and 6.1.1.4'
H H 0.0000 0.0000 'International Tables Vol C Tables 4.2.6.8 and 6.1.1.4'
N N 0.0061 0.0033 'International Tables Vol C Tables 4.2.6.8 and 6.1.1.4'
O O 0.0106 0.0060 'International Tables Vol C Tables 4.2.6.8 and 6.1.1.4'
S S 0.1246 0.1234 'International Tables Vol C Tables 4.2.6.8 and 6.1.1.4'

loop_
_geom_angle_atom_site_label_1
_geom_angle_atom_site_label_2
_geom_angle_atom_site_label_3
_geom_angle
_geom_angle_site_symmetry_1
_geom_angle_site_symmetry_3
_geom_angle_publ_flag
O2 C1 O1 123.0(2) . . ?
O2 C1 C2 126.9(2) . . ?
O1 C1 C2 110.0(2) . . ?
C1 C2 C3 111.5(2) . . ?
C1 C2 C4 113.3(2) . . ?
C3 C2 C4 108.0(2) . . ?
C1 C2 H2 108.0 . . ?
C3 C2 H2 108.0 . . ?
C4 C2 H2 108.0 . . ?
C2 C3 S1 108.54(17) . . ?
C2 C3 H3A 110.0 . . ?
S1 C3 H3A 110.0 . . ?
C2 C3 H3B 110.0 . . ?
S1 C3 H3B 110.0 . . ?
H3A C3 H3B 108.4 . . ?
C2 C4 S2 107.29(17) . . ?
C2 C4 H4A 110.3 . . ?
S2 C4 H4A 110.3 . . ?
C2 C4 H4B 110.3 . . ?
S2 C4 H4B 110.3 . . ?
H4A C4 H4B 108.5 . . ?
C6 C5 C10 121.5(2) . . ?
C6 C5 O1 121.5(2) . . ?
C10 C5 O1 116.9(2) . . ?
C5 C6 C7 118.8(2) . . ?
C5 C6 H6 120.6 . . ?
C7 C6 H6 120.6 . . ?
C6 C7 C8 120.6(2) . . ?
C6 C7 H7 119.7 . . ?
C8 C7 H7 119.7 . . ?
C7 C8 C9 120.0(2) . . ?
C7 C8 N1 115.4(2) . . ?
C9 C8 N1 124.6(2) . . ?
C10 C9 C8 119.6(2) . . ?
C10 C9 H9 120.2 . . ?
C8 C9 H9 120.2 . . ?
C9 C10 C5 119.5(2) . . ?
C9 C10 H10A 120.3 . . ?
C5 C10 H10A 120.3 . . ?
C16 C11 C12 119.8(2) . . ?
C16 C11 N2 115.0(2) . . ?
C12 C11 N2 125.3(2) . . ?
C13 C12 C11 119.5(2) . . ?
C13 C12 H12 120.3 . . ?
C11 C12 H12 120.3 . . ?
C12 C13 C14 120.8(2) . . ?
C12 C13 H13 119.6 . . ?
C14 C13 H13 119.6 . . ?
C15 C14 C13 119.7(3) . . ?
C15 C14 H14 120.2 . . ?
C13 C14 H14 120.2 . . ?
C14 C15 C16 120.2(2) . . ?
C14 C15 H15 119.9 . . ?
C16 C15 H15 119.9 . . ?
C15 C16 C11 120.1(2) . . ?
C15 C16 H16 119.9 . . ?
C11 C16 H16 119.9 . . ?
N2 N1 C8 113.6(2) . . ?
N1 N2 C11 113.7(2) . . ?
C1 O1 C5 119.29(19) . . ?
C3 S1 S2 95.95(8) . . ?
C4 S2 S1 95.53(8) . . ?

loop_
_geom_bond_atom_site_label_1
_geom_bond_atom_site_label_2
_geom_bond_distance
_geom_bond_site_symmetry_2
_geom_bond_publ_flag
C1 O2 1.201(3) . ?
C1 O1 1.370(3) . ?
C1 C2 1.507(3) . ?
C2 C3 1.520(3) . ?
C2 C4 1.524(4) . ?
C2 H2 1.0000 . ?
C3 S1 1.826(3) . ?
C3 H3A 0.9900 . ?
C3 H3B 0.9900 . ?
C4 S2 1.817(3) . ?
C4 H4A 0.9900 . ?
C4 H4B 0.9900 . ?
C5 C6 1.382(4) . ?
C5 C10 1.386(4) . ?
C5 O1 1.398(3) . ?
C6 C7 1.382(4) . ?
C6 H6 0.9500 . ?
C7 C8 1.390(4) . ?
C7 H7 0.9500 . ?
C8 C9 1.393(4) . ?
C8 N1 1.433(3) . ?
C9 C10 1.384(4) . ?
C9 H9 0.9500 . ?
C10 H10A 0.9500 . ?
C11 C16 1.388(4) . ?
C11 C12 1.398(4) . ?
C11 N2 1.433(3) . ?
C12 C13 1.380(4) . ?
C12 H12 0.9500 . ?
C13 C14 1.389(4) . ?
C13 H13 0.9500 . ?
C14 C15 1.380(4) . ?
C14 H14 0.9500 . ?
C15 C16 1.386(4) . ?
C15 H15 0.9500 . ?
C16 H16 0.9500 . ?
N1 N2 1.257(3) . ?
S1 S2 2.0944(9) . ?

loop_
_geom_torsion_atom_site_label_1
_geom_torsion_atom_site_label_2
_geom_torsion_atom_site_label_3
_geom_torsion_atom_site_label_4
_geom_torsion
_geom_torsion_site_symmetry_1
_geom_torsion_site_symmetry_2
_geom_torsion_site_symmetry_3
_geom_torsion_site_symmetry_4
_geom_torsion_publ_flag
O2 C1 C2 C3 13.1(4) . . . . ?
O1 C1 C2 C3 -168.4(2) . . . . ?
O2 C1 C2 C4 135.2(3) . . . . ?
O1 C1 C2 C4 -46.4(3) . . . . ?
C1 C2 C3 S1 76.0(2) . . . . ?
C4 C2 C3 S1 -49.0(2) . . . . ?
C1 C2 C4 S2 -70.9(2) . . . . ?
C3 C2 C4 S2 53.1(2) . . . . ?
C10 C5 C6 C7 0.3(4) . . . . ?
O1 C5 C6 C7 176.5(2) . . . . ?
C5 C6 C7 C8 -1.1(4) . . . . ?
C6 C7 C8 C9 1.2(4) . . . . ?
C6 C7 C8 N1 179.9(2) . . . . ?
C7 C8 C9 C10 -0.6(4) . . . . ?
N1 C8 C9 C10 -179.1(2) . . . . ?
C8 C9 C10 C5 -0.2(4) . . . . ?
C6 C5 C10 C9 0.3(4) . . . . ?
O1 C5 C10 C9 -176.0(2) . . . . ?
C16 C11 C12 C13 0.3(4) . . . . ?
N2 C11 C12 C13 -178.6(2) . . . . ?
C11 C12 C13 C14 -0.6(4) . . . . ?
C12 C13 C14 C15 0.2(4) . . . . ?
C13 C14 C15 C16 0.6(4) . . . . ?
C14 C15 C16 C11 -0.9(4) . . . . ?
C12 C11 C16 C15 0.4(4) . . . . ?
N2 C11 C16 C15 179.5(2) . . . . ?
C7 C8 N1 N2 172.1(2) . . . . ?
C9 C8 N1 N2 -9.3(3) . . . . ?
C8 N1 N2 C11 178.50(19) . . . . ?
C16 C11 N2 N1 -179.4(2) . . . . ?
C12 C11 N2 N1 -0.4(4) . . . . ?
O2 C1 O1 C5 3.2(4) . . . . ?
C2 C1 O1 C5 -175.3(2) . . . . ?
C6 C5 O1 C1 57.9(3) . . . . ?
C10 C5 O1 C1 -125.8(3) . . . . ?
C2 C3 S1 S2 23.04(18) . . . . ?
C2 C4 S2 S1 -31.63(17) . . . . ?
C3 S1 S2 C4 4.74(12) . . . . ?

loop_
_cod_related_entry_id
_cod_related_entry_database
_cod_related_entry_code
1 ChemSpider 30652637
